data_7205136
loop_
_publ_author_name
'Wang, Hailong'
'Wang, Kang'
'Sun, Daofeng'
'Ni, Zhong-Hai'
'Jiang, Jianzhuang'

_publ_section_title
;
 Synthesis, crystal structures, and luminescent properties of Cd(ii)
 coordination polymers assembled from asymmetric semi-rigid V-shaped
 multicarboxylate ligands
;
_journal_issue 1
_journal_name_full CrystEngComm
_journal_page_first 279
_journal_paper_doi 10.1039/c0ce00098a
_journal_volume 13
_journal_year 2011
_chemical_formula_sum 'C66 H42 Cd3 N6 O16'
_chemical_formula_weight 1512.29
_chemical_name_systematic
;
?
;
_space_group_IT_number 15
_symmetry_cell_setting monoclinic
_symmetry_space_group_name_Hall '-C 2yc'
_symmetry_space_group_name_H-M 'C 1 2/c 1'
_atom_sites_solution_hydrogens geom
_atom_sites_solution_primary direct
_atom_sites_solution_secondary difmap
_audit_creation_method SHELXL-97
_cell_angle_alpha 90.00
_cell_angle_beta 92.382(3)
_cell_angle_gamma 90.00
_cell_formula_units_Z 4
_cell_length_a 15.159(3)
_cell_length_b 18.821(3)
_cell_length_c 19.798(3)
_cell_measurement_reflns_used 7636
_cell_measurement_temperature 298(2)
_cell_measurement_theta_max 27.45
_cell_measurement_theta_min 2.35
_cell_volume 5643.6(17)
_computing_cell_refinement 'SAINT-Plus (Bruker, 2001)'
_computing_data_collection 'APEX2 (Bruker, 2004)'
_computing_data_reduction SAINT-Plus
_computing_molecular_graphics 'XP (Sheldrick, 1998)'
_computing_publication_material XP
_computing_structure_refinement 'SHELXL-97 (Sheldrick, 1997)'
_computing_structure_solution 'SHELXL-97 (Sheldrick, 1997)'
_diffrn_ambient_temperature 298(2)
_diffrn_detector_area_resol_mean 0
_diffrn_measured_fraction_theta_full 0.997
_diffrn_measured_fraction_theta_max 0.997
_diffrn_measurement_device_type 'Bruker P4'
_diffrn_measurement_method '\w scans'
_diffrn_radiation_monochromator graphite
_diffrn_radiation_source 'fine-focus sealed tube'
_diffrn_radiation_type MoK\a
_diffrn_radiation_wavelength 0.71073
_diffrn_reflns_av_R_equivalents 0.0403
_diffrn_reflns_av_sigmaI/netI 0.0469
_diffrn_reflns_limit_h_max 18
_diffrn_reflns_limit_h_min -17
_diffrn_reflns_limit_k_max 22
_diffrn_reflns_limit_k_min -18
_diffrn_reflns_limit_l_max 23
_diffrn_reflns_limit_l_min -23
_diffrn_reflns_number 13563
_diffrn_reflns_theta_full 25.00
_diffrn_reflns_theta_max 25.00
_diffrn_reflns_theta_min 1.73
_diffrn_standards_interval_count 0
_diffrn_standards_interval_time 0
_diffrn_standards_number 0
_exptl_absorpt_coefficient_mu 1.202
_exptl_absorpt_correction_T_max 0.8402
_exptl_absorpt_correction_T_min 0.7950
_exptl_absorpt_correction_type multi-scan
_exptl_absorpt_process_details '(SADABS; Sheldrick, 2003)'
_exptl_crystal_colour colorless
_exptl_crystal_density_diffrn 1.780
_exptl_crystal_density_method 'not measured'
_exptl_crystal_description block
_exptl_crystal_F_000 3008
_exptl_crystal_size_max 0.20
_exptl_crystal_size_mid 0.17
_exptl_crystal_size_min 0.15
_refine_diff_density_max 3.185
_refine_diff_density_min -0.860
_refine_diff_density_rms 0.146
_refine_ls_extinction_method none
_refine_ls_goodness_of_fit_ref 1.064
_refine_ls_hydrogen_treatment constr
_refine_ls_matrix_type full
_refine_ls_number_parameters 411
_refine_ls_number_reflns 4961
_refine_ls_number_restraints 3
_refine_ls_restrained_S_all 1.233
_refine_ls_R_factor_all 0.0609
_refine_ls_R_factor_gt 0.0521
_refine_ls_shift/su_max 0.000
_refine_ls_shift/su_mean 0.000
_refine_ls_structure_factor_coef Fsqd
_refine_ls_weighting_details 'calc w=1/[\s^2^(Fo^2^)+(0.0830P)^2^+18.8716P] where P=(Fo^2^+2Fc^2^)/3'
_refine_ls_weighting_scheme calc
_refine_ls_wR_factor_gt 0.1383
_refine_ls_wR_factor_ref 0.1435
_reflns_number_gt 4226
_reflns_number_total 4961
_reflns_threshold_expression >2sigma(I)
_cod_data_source_file C0CE00098A.TXT
_cod_data_source_block 1
_cod_original_cell_volume 5643.4(16)
_cod_original_sg_symbol_H-M 'C 2/c '
_cod_database_code 7205136

loop_
_symmetry_equiv_pos_as_xyz
'x, y, z'
'-x, y, -z+1/2'
'x+1/2, y+1/2, z'
'-x+1/2, y+1/2, -z+1/2'
'-x, -y, -z'
'x, -y, z-1/2'
'-x+1/2, -y+1/2, -z'
'x+1/2, -y+1/2, z-1/2'

loop_
_atom_site_label
_atom_site_type_symbol
_atom_site_fract_x
_atom_site_fract_y
_atom_site_fract_z
_atom_site_U_iso_or_equiv
_atom_site_adp_type
_atom_site_occupancy
_atom_site_symmetry_multiplicity
_atom_site_calc_flag
_atom_site_refinement_flags
_atom_site_disorder_assembly
_atom_site_disorder_group
C1 C 1.2819(5) 0.4166(4) 0.1239(3) 0.0468(15) Uani 1 1 d . . .
C2 C 1.3213(4) 0.3845(4) 0.0699(3) 0.0467(15) Uani 1 1 d . . .
C3 C 1.3391(6) 0.3136(5) 0.0694(4) 0.074(2) Uani 1 1 d . . .
H3 H 1.3644 0.2930 0.0322 0.089 Uiso 1 1 calc R . .
C4 C 1.3191(7) 0.2725(5) 0.1248(5) 0.085(3) Uani 1 1 d . . .
H4 H 1.3310 0.2240 0.1249 0.102 Uiso 1 1 calc R . .
C5 C 1.2815(6) 0.3039(4) 0.1802(4) 0.068(2) Uani 1 1 d . . .
H5 H 1.2690 0.2766 0.2178 0.082 Uiso 1 1 calc R . .
C6 C 1.2628(5) 0.3746(4) 0.1793(3) 0.0587(18) Uani 1 1 d . . .
H6 H 1.2370 0.3952 0.2163 0.070 Uiso 1 1 calc R . .
C7 C 1.2564(5) 0.4941(4) 0.1219(4) 0.0550(18) Uani 1 1 d . . .
C8 C 1.1636(4) 0.4204(3) -0.1106(3) 0.0363(12) Uani 1 1 d . . .
C9 C 1.2110(4) 0.4260(3) -0.1703(3) 0.0375(12) Uani 1 1 d . . .
C10 C 1.3028(4) 0.4314(3) -0.1644(3) 0.0453(14) Uani 1 1 d . . .
H10 H 1.3347 0.4351 -0.2033 0.054 Uiso 1 1 calc R . .
C11 C 1.3469(4) 0.4312(4) -0.1027(3) 0.0469(15) Uani 1 1 d . . .
H11 H 1.4080 0.4359 -0.0999 0.056 Uiso 1 1 calc R . .
C12 C 1.3006(4) 0.4242(3) -0.0449(3) 0.0425(14) Uani 1 1 d . . .
C13 C 1.2099(4) 0.4182(3) -0.0487(3) 0.0417(13) Uani 1 1 d . . .
H13 H 1.1794 0.4125 -0.0092 0.050 Uiso 1 1 calc R . .
C14 C 1.0648(4) 0.4158(3) -0.1116(3) 0.0420(13) Uani 1 1 d . . .
C15 C 1.1686(4) 0.4275(3) -0.2395(3) 0.0402(13) Uani 1 1 d . . .
C16 C 1.1766(6) 0.6076(5) -0.0436(4) 0.067(2) Uani 1 1 d . . .
H16 H 1.1851 0.5594 -0.0354 0.081 Uiso 1 1 calc R . .
C17 C 1.1894(6) 0.6330(6) -0.1080(4) 0.083(3) Uani 1 1 d . . .
H17 H 1.2049 0.6021 -0.1422 0.100 Uiso 1 1 calc R . .
C18 C 1.1792(6) 0.7027(7) -0.1207(4) 0.082(3) Uani 1 1 d . . .
H18 H 1.1897 0.7207 -0.1634 0.098 Uiso 1 1 calc R . .
C19 C 1.1527(5) 0.7481(5) -0.0695(5) 0.073(3) Uani 1 1 d . . .
C20 C 1.1386(7) 0.8219(6) -0.0787(6) 0.093(3) Uani 1 1 d . . .
H20 H 1.1479 0.8423 -0.1206 0.111 Uiso 1 1 calc R . .
C21 C 1.1120(7) 0.8628(5) -0.0282(6) 0.096(4) Uani 1 1 d . . .
H21 H 1.1032 0.9110 -0.0361 0.115 Uiso 1 1 calc R . .
C22 C 1.0960(7) 0.8343(4) 0.0396(5) 0.082(3) Uani 1 1 d . . .
C23 C 1.0722(9) 0.8747(5) 0.0946(7) 0.115(5) Uani 1 1 d . . .
H23 H 1.0615 0.9231 0.0895 0.138 Uiso 1 1 calc R . .
C24 C 1.0645(10) 0.8439(6) 0.1553(7) 0.121(5) Uani 1 1 d . . .
H24 H 1.0484 0.8709 0.1922 0.146 Uiso 1 1 calc R . .
C25 C 1.0810(7) 0.7709(5) 0.1628(5) 0.084(3) Uani 1 1 d . . .
H25 H 1.0770 0.7504 0.2053 0.100 Uiso 1 1 calc R . .
C26 C 1.1117(5) 0.7614(4) 0.0501(4) 0.0578(19) Uani 1 1 d . . .
C27 C 1.1389(4) 0.7184(4) -0.0048(3) 0.0503(16) Uani 1 1 d . . .
C28 C 1.0426(5) 0.6135(4) -0.3813(3) 0.0539(17) Uani 1 1 d . . .
H28 H 1.0452 0.5706 -0.4043 0.065 Uiso 1 1 calc R . .
C29 C 1.0625(5) 0.6754(4) -0.4156(3) 0.0544(17) Uani 1 1 d . . .
H29 H 1.0795 0.6733 -0.4601 0.065 Uiso 1 1 calc R . .
C30 C 1.0569(5) 0.7391(4) -0.3836(3) 0.0518(16) Uani 1 1 d . . .
H30 H 1.0710 0.7809 -0.4057 0.062 Uiso 1 1 calc R . .
C31 C 1.0296(4) 0.7410(3) -0.3164(3) 0.0414(13) Uani 1 1 d . . .
C32 C 1.0133(4) 0.6764(3) -0.2846(3) 0.0374(12) Uani 1 1 d . . .
C33 C 1.0152(4) 0.8069(3) -0.2819(3) 0.0496(15) Uani 1 1 d . . .
H33 H 1.0267 0.8498 -0.3032 0.060 Uiso 1 1 calc R . .
N1 N 1.1018(4) 0.7305(3) 0.1118(3) 0.0565(15) Uani 1 1 d . . .
N2 N 1.1525(3) 0.6487(3) 0.0079(3) 0.0501(13) Uani 1 1 d . . .
N3 N 1.0201(4) 0.6127(3) -0.3173(3) 0.0418(12) Uani 1 1 d . . .
O1 O 1.3038(4) 0.5375(3) 0.1533(4) 0.0801(18) Uani 1 1 d . . .
O2 O 1.1847(4) 0.5080(3) 0.0896(2) 0.0678(15) Uani 1 1 d . . .
O3 O 1.3491(3) 0.4274(3) 0.0166(2) 0.0528(11) Uani 1 1 d . . .
O4 O 1.0281(4) 0.3995(4) -0.0593(3) 0.094(2) Uani 1 1 d . . .
O5 O 1.0188(3) 0.4276(3) -0.1643(2) 0.0547(12) Uani 1 1 d . . .
O6 O 1.1410(3) 0.4868(2) -0.2620(2) 0.0484(11) Uani 1 1 d . . .
O7 O 1.1672(3) 0.3714(3) -0.2733(2) 0.0516(11) Uani 1 1 d . . .
O9 O 1.4742(6) 0.5092(6) 0.1818(6) 0.149(4) Uani 1 1 d D . .
H9A H 1.4367 0.4714 0.1758 0.223 Uiso 1 1 d RD . .
H9B H 1.4110 0.5484 0.1599 0.223 Uiso 1 1 d RD . .
Cd1 Cd 1.11865(3) 0.60693(2) 0.11765(2) 0.03861(19) Uani 1 1 d . . .
Cd2 Cd 1.0000 0.51310(3) -0.2500 0.0400(2) Uani 1 2 d S . .

loop_
_atom_site_aniso_label
_atom_site_aniso_U_11
_atom_site_aniso_U_22
_atom_site_aniso_U_33
_atom_site_aniso_U_23
_atom_site_aniso_U_13
_atom_site_aniso_U_12
C1 0.063(4) 0.043(3) 0.035(3) -0.002(3) 0.001(3) 0.010(3)
C2 0.056(4) 0.053(4) 0.031(3) -0.002(3) -0.008(3) 0.009(3)
C3 0.105(6) 0.059(5) 0.058(5) -0.023(4) 0.002(4) 0.019(4)
C4 0.121(8) 0.046(5) 0.088(7) 0.004(4) -0.011(6) 0.020(5)
C5 0.102(6) 0.051(4) 0.050(4) 0.013(4) -0.010(4) 0.006(4)
C6 0.090(5) 0.050(4) 0.036(3) 0.010(3) 0.005(3) 0.008(4)
C7 0.078(5) 0.044(4) 0.046(4) 0.006(3) 0.027(4) 0.010(4)
C8 0.050(3) 0.032(3) 0.026(3) 0.000(2) 0.003(2) -0.002(2)
C9 0.054(3) 0.031(3) 0.028(3) 0.000(2) 0.004(2) 0.003(2)
C10 0.057(4) 0.049(4) 0.031(3) -0.001(3) 0.010(3) 0.004(3)
C11 0.049(4) 0.058(4) 0.034(3) -0.005(3) 0.005(3) 0.005(3)
C12 0.054(4) 0.045(3) 0.029(3) -0.006(3) 0.000(2) 0.000(3)
C13 0.055(4) 0.047(3) 0.023(3) -0.001(2) 0.003(2) -0.004(3)
C14 0.057(4) 0.038(3) 0.031(3) 0.002(3) 0.003(3) -0.006(3)
C15 0.050(3) 0.044(3) 0.026(3) 0.003(3) 0.005(2) 0.000(3)
C16 0.079(5) 0.084(6) 0.039(4) 0.007(4) 0.002(4) 0.012(4)
C17 0.092(6) 0.112(8) 0.045(4) 0.015(5) 0.010(4) 0.009(6)
C18 0.068(5) 0.137(9) 0.041(4) 0.025(5) 0.004(4) -0.017(5)
C19 0.056(4) 0.089(6) 0.072(6) 0.043(5) -0.024(4) -0.030(4)
C20 0.113(8) 0.080(7) 0.081(7) 0.047(6) -0.035(6) -0.045(6)
C21 0.117(8) 0.058(5) 0.107(8) 0.053(6) -0.057(7) -0.035(5)
C22 0.107(7) 0.042(4) 0.093(7) 0.012(4) -0.039(5) -0.013(4)
C23 0.178(12) 0.047(5) 0.116(10) 0.008(6) -0.054(9) 0.017(6)
C24 0.194(13) 0.062(6) 0.107(9) -0.021(6) -0.011(9) 0.042(8)
C25 0.130(8) 0.056(5) 0.064(5) -0.014(4) -0.015(5) 0.019(5)
C26 0.066(4) 0.043(4) 0.062(5) 0.022(3) -0.024(3) -0.014(3)
C27 0.051(4) 0.053(4) 0.046(4) 0.019(3) -0.014(3) -0.014(3)
C28 0.072(5) 0.054(4) 0.036(3) -0.005(3) 0.005(3) 0.009(3)
C29 0.070(4) 0.061(4) 0.033(3) 0.002(3) 0.009(3) 0.009(3)
C30 0.065(4) 0.056(4) 0.035(3) 0.010(3) 0.007(3) 0.003(3)
C31 0.052(3) 0.041(3) 0.031(3) 0.003(2) 0.000(2) 0.002(3)
C32 0.043(3) 0.040(3) 0.029(3) -0.003(2) -0.002(2) 0.001(2)
C33 0.065(4) 0.035(3) 0.049(4) 0.003(3) 0.005(3) -0.003(3)
N1 0.074(4) 0.043(3) 0.051(3) 0.002(3) -0.012(3) 0.002(3)
N2 0.053(3) 0.057(3) 0.040(3) 0.019(3) 0.000(2) -0.004(3)
N3 0.057(3) 0.038(3) 0.031(3) -0.002(2) 0.003(2) 0.004(2)
O1 0.094(4) 0.047(3) 0.102(5) -0.001(3) 0.039(4) -0.008(3)
O2 0.102(4) 0.065(3) 0.038(3) 0.010(2) 0.009(3) 0.036(3)
O3 0.056(3) 0.076(3) 0.025(2) -0.003(2) -0.0057(18) -0.008(2)
O4 0.058(3) 0.185(8) 0.039(3) 0.032(4) 0.000(2) -0.030(4)
O5 0.055(3) 0.067(3) 0.042(3) 0.023(2) -0.003(2) 0.000(2)
O6 0.057(3) 0.051(3) 0.037(2) 0.015(2) 0.0070(19) 0.008(2)
O7 0.075(3) 0.048(3) 0.031(2) -0.003(2) -0.004(2) -0.005(2)
O9 0.102(6) 0.132(8) 0.215(12) -0.030(7) 0.033(7) 0.007(5)
Cd1 0.0526(3) 0.0353(3) 0.0280(3) 0.00479(16) 0.00259(19) -0.00177(17)
Cd2 0.0545(4) 0.0328(3) 0.0328(3) 0.000 0.0023(3) 0.000

loop_
_atom_type_symbol
_atom_type_description
_atom_type_scat_dispersion_real
_atom_type_scat_dispersion_imag
_atom_type_scat_source
C C 0.0033 0.0016 'International Tables Vol C Tables 4.2.6.8 and 6.1.1.4'
H H 0.0000 0.0000 'International Tables Vol C Tables 4.2.6.8 and 6.1.1.4'
N N 0.0061 0.0033 'International Tables Vol C Tables 4.2.6.8 and 6.1.1.4'
O O 0.0106 0.0060 'International Tables Vol C Tables 4.2.6.8 and 6.1.1.4'
Cd Cd -0.8075 1.2024 'International Tables Vol C Tables 4.2.6.8 and 6.1.1.4'

loop_
_geom_angle_atom_site_label_1
_geom_angle_atom_site_label_2
_geom_angle_atom_site_label_3
_geom_angle
_geom_angle_site_symmetry_1
_geom_angle_site_symmetry_3
_geom_angle_publ_flag
C2 C1 C6 118.1(6) . . ?
C2 C1 C7 121.4(6) . . ?
C6 C1 C7 120.5(6) . . ?
C3 C2 C1 121.7(7) . . ?
C3 C2 O3 119.4(6) . . ?
C1 C2 O3 118.8(6) . . ?
C2 C3 C4 119.4(8) . . ?
C2 C3 H3 120.3 . . ?
C4 C3 H3 120.3 . . ?
C3 C4 C5 119.9(8) . . ?
C3 C4 H4 120.1 . . ?
C5 C4 H4 120.1 . . ?
C6 C5 C4 119.8(7) . . ?
C6 C5 H5 120.1 . . ?
C4 C5 H5 120.1 . . ?
C5 C6 C1 121.0(7) . . ?
C5 C6 H6 119.5 . . ?
C1 C6 H6 119.5 . . ?
O1 C7 O2 125.9(7) . . ?
O1 C7 C1 118.8(7) . . ?
O2 C7 C1 115.3(7) . . ?
C13 C8 C9 119.0(5) . . ?
C13 C8 C14 118.6(5) . . ?
C9 C8 C14 122.4(5) . . ?
C10 C9 C8 118.4(5) . . ?
C10 C9 C15 117.8(5) . . ?
C8 C9 C15 123.8(5) . . ?
C11 C10 C9 121.5(6) . . ?
C11 C10 H10 119.2 . . ?
C9 C10 H10 119.2 . . ?
C10 C11 C12 119.8(6) . . ?
C10 C11 H11 120.1 . . ?
C12 C11 H11 120.1 . . ?
C11 C12 C13 120.4(6) . . ?
C11 C12 O3 116.9(5) . . ?
C13 C12 O3 122.6(5) . . ?
C12 C13 C8 120.8(5) . . ?
C12 C13 H13 119.6 . . ?
C8 C13 H13 119.6 . . ?
O4 C14 O5 119.2(6) . . ?
O4 C14 C8 119.3(6) . . ?
O5 C14 C8 121.5(5) . . ?
O7 C15 O6 124.0(6) . . ?
O7 C15 C9 118.2(5) . . ?
O6 C15 C9 117.6(5) . . ?
N2 C16 C17 123.7(9) . . ?
N2 C16 H16 118.2 . . ?
C17 C16 H16 118.2 . . ?
C18 C17 C16 119.3(10) . . ?
C18 C17 H17 120.3 . . ?
C16 C17 H17 120.3 . . ?
C17 C18 C19 119.8(8) . . ?
C17 C18 H18 120.1 . . ?
C19 C18 H18 120.1 . . ?
C18 C19 C20 123.6(9) . . ?
C18 C19 C27 118.1(8) . . ?
C20 C19 C27 118.3(10) . . ?
C21 C20 C19 121.1(9) . . ?
C21 C20 H20 119.4 . . ?
C19 C20 H20 119.4 . . ?
C20 C21 C22 122.6(9) . . ?
C20 C21 H21 118.7 . . ?
C22 C21 H21 118.7 . . ?
C23 C22 C26 117.8(9) . . ?
C23 C22 C21 124.9(9) . . ?
C26 C22 C21 117.1(10) . . ?
C24 C23 C22 120.0(9) . . ?
C24 C23 H23 120.0 . . ?
C22 C23 H23 120.0 . . ?
C23 C24 C25 119.7(11) . . ?
C23 C24 H24 120.2 . . ?
C25 C24 H24 120.2 . . ?
N1 C25 C24 122.2(10) . . ?
N1 C25 H25 118.9 . . ?
C24 C25 H25 118.9 . . ?
N1 C26 C22 121.5(8) . . ?
N1 C26 C27 119.0(6) . . ?
C22 C26 C27 119.5(7) . . ?
N2 C27 C19 121.5(8) . . ?
N2 C27 C26 117.0(6) . . ?
C19 C27 C26 121.4(7) . . ?
N3 C28 C29 123.1(6) . . ?
N3 C28 H28 118.4 . . ?
C29 C28 H28 118.4 . . ?
C30 C29 C28 119.6(6) . . ?
C30 C29 H29 120.2 . . ?
C28 C29 H29 120.2 . . ?
C29 C30 C31 119.2(6) . . ?
C29 C30 H30 120.4 . . ?
C31 C30 H30 120.4 . . ?
C32 C31 C30 117.9(6) . . ?
C32 C31 C33 120.3(5) . . ?
C30 C31 C33 121.8(6) . . ?
N3 C32 C31 122.2(5) . . ?
N3 C32 C32 118.5(3) . 2_754 ?
C31 C32 C32 119.3(3) . 2_754 ?
C33 C33 C31 120.3(4) 2_754 . ?
C33 C33 H33 119.8 2_754 . ?
C31 C33 H33 119.8 . . ?
C25 N1 C26 118.7(7) . . ?
C25 N1 Cd1 124.5(6) . . ?
C26 N1 Cd1 116.8(5) . . ?
C16 N2 C27 117.6(6) . . ?
C16 N2 Cd1 125.2(5) . . ?
C27 N2 Cd1 116.9(5) . . ?
C28 N3 C32 118.0(5) . . ?
C28 N3 Cd2 127.0(4) . . ?
C32 N3 Cd2 114.9(4) . . ?
C7 O2 Cd1 116.0(5) . . ?
C12 O3 C2 117.7(5) . . ?
C14 O4 Cd1 92.8(4) . 5_765 ?
C14 O5 Cd2 140.4(4) . . ?
C14 O5 Cd1 95.4(4) . 5_765 ?
Cd2 O5 Cd1 112.45(18) . 5_765 ?
C15 O6 Cd2 117.7(4) . . ?
C15 O7 Cd1 110.6(4) . 6_565 ?
H9A O9 H9B 87.3 . . ?
O2 Cd1 O7 104.92(18) . 6_566 ?
O2 Cd1 N1 151.6(2) . . ?
O7 Cd1 N1 84.22(19) 6_566 . ?
O2 Cd1 N2 86.1(2) . . ?
O7 Cd1 N2 136.65(19) 6_566 . ?
N1 Cd1 N2 69.8(2) . . ?
O2 Cd1 O5 106.3(2) . 5_765 ?
O7 Cd1 O5 86.30(17) 6_566 5_765 ?
N1 Cd1 O5 101.1(2) . 5_765 ?
N2 Cd1 O5 131.42(16) . 5_765 ?
O2 Cd1 O4 104.6(3) . 5_765 ?
O7 Cd1 O4 134.34(18) 6_566 5_765 ?
N1 Cd1 O4 86.1(2) . 5_765 ?
N2 Cd1 O4 79.26(17) . 5_765 ?
O5 Cd1 O4 52.22(16) 5_765 5_765 ?
O6 Cd2 O6 154.2(2) 2_754 . ?
O6 Cd2 N3 88.22(17) 2_754 2_754 ?
O6 Cd2 N3 112.99(18) . 2_754 ?
O6 Cd2 N3 112.99(18) 2_754 . ?
O6 Cd2 N3 88.22(17) . . ?
N3 Cd2 N3 72.7(2) 2_754 . ?
O6 Cd2 O5 80.54(15) 2_754 2_754 ?
O6 Cd2 O5 81.85(17) . 2_754 ?
N3 Cd2 O5 162.06(18) 2_754 2_754 ?
N3 Cd2 O5 98.85(18) . 2_754 ?
O6 Cd2 O5 81.85(17) 2_754 . ?
O6 Cd2 O5 80.54(15) . . ?
N3 Cd2 O5 98.85(18) 2_754 . ?
N3 Cd2 O5 162.06(18) . . ?
O5 Cd2 O5 93.4(3) 2_754 . ?

loop_
_geom_bond_atom_site_label_1
_geom_bond_atom_site_label_2
_geom_bond_distance
_geom_bond_site_symmetry_2
_geom_bond_publ_flag
C1 C2 1.384(9) . ?
C1 C6 1.393(9) . ?
C1 C7 1.508(9) . ?
C2 C3 1.362(10) . ?
C2 O3 1.407(8) . ?
C3 C4 1.387(13) . ?
C3 H3 0.9300 . ?
C4 C5 1.388(13) . ?
C4 H4 0.9300 . ?
C5 C6 1.361(11) . ?
C5 H5 0.9300 . ?
C6 H6 0.9300 . ?
C7 O1 1.238(10) . ?
C7 O2 1.265(10) . ?
C8 C13 1.389(8) . ?
C8 C9 1.411(8) . ?
C8 C14 1.499(9) . ?
C9 C10 1.395(9) . ?
C9 C15 1.489(8) . ?
C10 C11 1.369(9) . ?
C10 H10 0.9300 . ?
C11 C12 1.372(8) . ?
C11 H11 0.9300 . ?
C12 C13 1.378(9) . ?
C12 O3 1.397(7) . ?
C13 H13 0.9300 . ?
C14 O4 1.235(8) . ?
C14 O5 1.251(7) . ?
C15 O7 1.250(8) . ?
C15 O6 1.267(7) . ?
C16 N2 1.342(10) . ?
C16 C17 1.384(11) . ?
C16 H16 0.9300 . ?
C17 C18 1.344(15) . ?
C17 H17 0.9300 . ?
C18 C19 1.396(14) . ?
C18 H18 0.9300 . ?
C19 C20 1.416(14) . ?
C19 C27 1.422(10) . ?
C20 C21 1.338(16) . ?
C20 H20 0.9300 . ?
C21 C22 1.475(14) . ?
C21 H21 0.9300 . ?
C22 C23 1.388(16) . ?
C22 C26 1.407(11) . ?
C23 C24 1.343(17) . ?
C23 H23 0.9300 . ?
C24 C25 1.404(13) . ?
C24 H24 0.9300 . ?
C25 N1 1.312(10) . ?
C25 H25 0.9300 . ?
C26 N1 1.366(9) . ?
C26 C27 1.429(11) . ?
C27 N2 1.349(9) . ?
C28 N3 1.326(9) . ?
C28 C29 1.387(10) . ?
C28 H28 0.9300 . ?
C29 C30 1.360(10) . ?
C29 H29 0.9300 . ?
C30 C31 1.409(9) . ?
C30 H30 0.9300 . ?
C31 C32 1.396(9) . ?
C31 C33 1.438(9) . ?
C32 N3 1.368(8) . ?
C32 C32 1.445(11) 2_754 ?
C33 C33 1.361(13) 2_754 ?
C33 H33 0.9300 . ?
N1 Cd1 2.342(6) . ?
N2 Cd1 2.386(5) . ?
N3 Cd2 2.327(5) . ?
O2 Cd1 2.197(5) . ?
O4 Cd1 2.466(6) 5_765 ?
O5 Cd2 2.347(4) . ?
O5 Cd1 2.403(4) 5_765 ?
O6 Cd2 2.216(4) . ?
O7 Cd1 2.289(4) 6_565 ?
O9 H9A 0.9151 . ?
O9 H9B 1.2716 . ?
Cd1 O7 2.289(4) 6_566 ?
Cd1 O5 2.403(4) 5_765 ?
Cd1 O4 2.466(6) 5_765 ?
Cd2 O6 2.216(4) 2_754 ?
Cd2 N3 2.327(5) 2_754 ?
Cd2 O5 2.347(4) 2_754 ?
